data_2208018
loop_
_publ_author_name
'Felsmann, Marika'
'Schwarzer, Anke'
'Weber, Edwin'

_publ_section_title
;5,11,17,23,29,35-Hexa-<i>tert</i>-butyl-37,38,39,40,41,42-hexahydroxycalix[6]arene
 dichloromethane disolvate
;
_journal_coeditor_code CV6606
_journal_issue 2
_journal_name_full 'Acta Crystallographica Section E'
_journal_page_first o607
_journal_page_last o609
_journal_paper_doi 10.1107/S1600536805041279
_journal_volume 62
_journal_year 2006
_chemical_formula_iupac 'C66 H84 O6, 2C H2 Cl2'
_chemical_formula_moiety 'C66 H84 O6, 2C H2 Cl2'
_chemical_formula_sum 'C68 H88 Cl4 O6'
_chemical_formula_weight 1143.18
_chemical_name_systematic
;
5,11,17,23,29,35-Hexa-tert-butyl-37,38,39,40,41,42-hexahydroxycalix[6]arene
dichloromethane disolvate
;
_space_group_IT_number 2
_symmetry_cell_setting triclinic
_symmetry_space_group_name_Hall '-P 1'
_symmetry_space_group_name_H-M 'P -1'
_atom_sites_solution_hydrogens geom
_atom_sites_solution_primary direct
_atom_sites_solution_secondary difmap
_cell_angle_alpha 118.615(2)
_cell_angle_beta 92.644(2)
_cell_angle_gamma 97.961(2)
_cell_formula_units_Z 2
_cell_length_a 12.2406(10)
_cell_length_b 17.2407(6)
_cell_length_c 17.4069(6)
_cell_measurement_reflns_used 9049
_cell_measurement_temperature 93(2)
_cell_measurement_theta_max 25.77
_cell_measurement_theta_min 2.34
_cell_volume 3166.9(3)
_computing_cell_refinement SMART
_computing_data_collection 'SMART (Bruker, 2004)'
_computing_data_reduction 'SAINT (Bruker, 2004)'
_computing_molecular_graphics 'ORTEP-3 for Windows (Farrugia, 1997)'
_computing_publication_material 'SHELXL97 and PLATON (Spek, 2003)'
_computing_structure_refinement 'SHELXL97 (Sheldrick, 1997)'
_computing_structure_solution 'SHELXS97 (Sheldrick, 1997)'
_diffrn_ambient_temperature 93(2)
_diffrn_measured_fraction_theta_full 0.997
_diffrn_measured_fraction_theta_max 0.997
_diffrn_measurement_device_type 'Bruker SMART CCD area-detector'
_diffrn_measurement_method '\f and \w'
_diffrn_radiation_monochromator graphite
_diffrn_radiation_source 'fine-focus sealed tube'
_diffrn_radiation_type MoK\a
_diffrn_radiation_wavelength 0.71073
_diffrn_reflns_av_R_equivalents 0.0638
_diffrn_reflns_av_sigmaI/netI 0.1023
_diffrn_reflns_limit_h_max 14
_diffrn_reflns_limit_h_min -14
_diffrn_reflns_limit_k_max 21
_diffrn_reflns_limit_k_min -21
_diffrn_reflns_limit_l_max 21
_diffrn_reflns_limit_l_min -21
_diffrn_reflns_number 35059
_diffrn_reflns_theta_full 25.82
_diffrn_reflns_theta_max 25.82
_diffrn_reflns_theta_min 1.37
_diffrn_standards_number 0
_exptl_absorpt_coefficient_mu 0.236
_exptl_absorpt_correction_type none
_exptl_crystal_colour colourless
_exptl_crystal_density_diffrn 1.199
_exptl_crystal_density_method 'not measured'
_exptl_crystal_description needle
_exptl_crystal_F_000 1224
_exptl_crystal_size_max 0.388
_exptl_crystal_size_mid 0.11
_exptl_crystal_size_min 0.091
_refine_diff_density_max 1.144
_refine_diff_density_min -0.719
_refine_ls_extinction_coef 0.0035(5)
_refine_ls_extinction_expression Fc^*^=kFc[1+0.001xFc^2^\l^3^/sin(2\q)]^-1/4^
_refine_ls_extinction_method SHELXL97
_refine_ls_goodness_of_fit_ref 0.963
_refine_ls_hydrogen_treatment constr
_refine_ls_matrix_type full
_refine_ls_number_parameters 731
_refine_ls_number_reflns 12156
_refine_ls_number_restraints 4
_refine_ls_restrained_S_all 0.965
_refine_ls_R_factor_all 0.1306
_refine_ls_R_factor_gt 0.0545
_refine_ls_shift/su_max 0.013
_refine_ls_shift/su_mean 0.000
_refine_ls_structure_factor_coef Fsqd
_refine_ls_weighting_details 'calc w=1/[\s^2^(Fo^2^)+(0.0595P)^2^] where P=(Fo^2^+2Fc^2^)/3'
_refine_ls_weighting_scheme calc
_refine_ls_wR_factor_gt 0.1157
_refine_ls_wR_factor_ref 0.1330
_reflns_number_gt 6703
_reflns_number_total 12156
_reflns_threshold_expression I>2\s(I)
_cod_data_source_file cv6606.cif
_cod_data_source_block I
_cod_depositor_comments
;
The following automatic conversions were performed:
'_symmetry_cell_setting' value 'Triclinic' changed to 'triclinic'
according to '/home/saulius/struct/CIF-dictionaries/cif_core.dic'
dictionary named 'cif_core.dic' version 2.4.1 from 2010-06-29.

Automatic conversion script
Id: cif_fix_enum 1527 2010-12-29 10:47:43Z saulius 

The following automatic conversions were performed:

'_symmetry_cell_setting' value 'Triclinic' changed to 'triclinic'
according to /home/saulius/struct/CIF-dictionaries/cif_core.dic
dictionary named 'cif_core.dic' version 2.4.1 from 2010-06-29.

Automatic conversion script
Id: cif_fix_values 1715 2011-07-08 13:25:40Z adriana 
;
_cod_database_code 2208018

loop_
_symmetry_equiv_pos_as_xyz
'x, y, z'
'-x, -y, -z'

loop_
_atom_site_label
_atom_site_fract_x
_atom_site_fract_y
_atom_site_fract_z
_atom_site_U_iso_or_equiv
_atom_site_adp_type
_atom_site_calc_flag
_atom_site_refinement_flags
_atom_site_occupancy
_atom_site_disorder_assembly
_atom_site_disorder_group
_atom_site_type_symbol
O1 0.88044(17) 0.25588(11) 0.47283(12) 0.0247(5) Uani d . 1 . . O
H1O 0.9084 0.2156 0.4761 0.037 Uiso calc R 1 . . H
O2 0.96421(14) 0.14726(11) 0.50900(11) 0.0155(4) Uani d . 1 . . O
H2O 0.9350 0.1623 0.5556 0.023 Uiso calc R 1 . . H
O3 0.83898(14) 0.20289(11) 0.63634(12) 0.0203(5) Uani d . 1 . . O
H3O 0.8259 0.2555 0.6621 0.030 Uiso calc R 1 . . H
O4 0.84050(15) 0.37874(11) 0.73141(11) 0.0202(5) Uani d . 1 . . O
H4O 0.8957 0.4197 0.7446 0.030 Uiso calc R 1 . . H
O5 1.01784(14) 0.49436(11) 0.74024(12) 0.0175(4) Uani d . 1 . . O
H5O 1.0078 0.4751 0.6856 0.026 Uiso calc R 1 . . H
O6 0.91444(15) 0.42730(11) 0.57923(12) 0.0192(4) Uani d . 1 . . O
H6O 0.8933 0.3720 0.5446 0.029 Uiso calc R 1 . . H
C1 0.9598(2) 0.10610(16) 0.32982(18) 0.0152(6) Uani d . 1 A . C
H1A 1.0205 0.1508 0.3756 0.018 Uiso calc R 1 . . H
H1B 0.9922 0.0749 0.2742 0.018 Uiso calc R 1 . . H
C2 0.9140(2) 0.03741(16) 0.35731(17) 0.0138(6) Uani d . 1 . . C
C3 0.8737(2) -0.05163(16) 0.29352(18) 0.0156(6) Uani d . 1 . . C
H3 0.8744 -0.0684 0.2330 0.019 Uiso calc R 1 . . H
C4 0.8325(2) -0.11675(16) 0.31560(17) 0.0147(6) Uani d . 1 . . C
C5 0.8299(2) -0.08887(16) 0.40500(18) 0.0163(6) Uani d . 1 . . C
H5 0.7995 -0.1318 0.4213 0.020 Uiso calc R 1 . . H
C6 0.8698(2) -0.00093(16) 0.47140(17) 0.0136(6) Uani d . 1 . . C
C7 0.9134(2) 0.06065(16) 0.44568(17) 0.0130(6) Uani d . 1 . . C
C8 0.8681(2) 0.02363(16) 0.56766(17) 0.0146(6) Uani d . 1 . . C
H8A 0.8766 -0.0296 0.5736 0.018 Uiso calc R 1 . . H
H8B 0.9329 0.0716 0.6034 0.018 Uiso calc R 1 . . H
C9 0.7636(2) 0.05539(16) 0.60480(17) 0.0145(6) Uani d . 1 . . C
C10 0.6777(2) -0.00461(17) 0.60763(17) 0.0152(6) Uani d . 1 A . C
H10 0.6860 -0.0654 0.5852 0.018 Uiso calc R 1 . . H
C11 0.5803(2) 0.02035(16) 0.64173(17) 0.0157(6) Uani d . 1 . . C
C12 0.5701(2) 0.10940(17) 0.67155(17) 0.0167(6) Uani d . 1 A . C
H12 0.5034 0.1280 0.6939 0.020 Uiso calc R 1 . . H
C13 0.6528(2) 0.17228(16) 0.67023(17) 0.0137(6) Uani d . 1 . . C
C14 0.7500(2) 0.14417(16) 0.63750(17) 0.0136(6) Uani d . 1 A . C
C15 0.6355(2) 0.26803(15) 0.70131(17) 0.0148(6) Uani d . 1 A . C
H15A 0.5546 0.2684 0.6997 0.018 Uiso calc R 1 . . H
H15B 0.6631 0.2867 0.6590 0.018 Uiso calc R 1 . . H
C16 0.6922(2) 0.33729(15) 0.79349(17) 0.0140(6) Uani d . 1 . . C
C17 0.6446(2) 0.34519(16) 0.86790(18) 0.0165(6) Uani d . 1 A . C
H17 0.5778 0.3053 0.8597 0.020 Uiso calc R 1 . . H
C18 0.6913(2) 0.40903(16) 0.95312(18) 0.0165(6) Uani d . 1 . . C
C19 0.7873(2) 0.46925(16) 0.96159(18) 0.0156(6) Uani d . 1 A . C
H19 0.8187 0.5159 1.0190 0.019 Uiso calc R 1 . . H
C20 0.8382(2) 0.46371(16) 0.89018(17) 0.0148(6) Uani d . 1 . . C
C21 0.7915(2) 0.39433(16) 0.80614(17) 0.0151(6) Uani d . 1 A . C
C22 0.9446(2) 0.52918(16) 0.90360(17) 0.0163(6) Uani d . 1 A . C
H22A 0.9690 0.5670 0.9678 0.020 Uiso calc R 1 . . H
H22B 1.0033 0.4939 0.8774 0.020 Uiso calc R 1 . . H
C23 0.9360(2) 0.59109(16) 0.86459(17) 0.0151(6) Uani d . 1 . . C
C24 0.8912(2) 0.66827(16) 0.90874(17) 0.0159(6) Uani d . 1 A . C
H24 0.8650 0.6816 0.9635 0.019 Uiso calc R 1 . . H
C25 0.8831(2) 0.72737(16) 0.87573(17) 0.0163(6) Uani d . 1 . . C
C26 0.9231(2) 0.70613(16) 0.79589(18) 0.0163(6) Uani d . 1 A . C
H26 0.9196 0.7457 0.7726 0.020 Uiso calc R 1 . . H
C27 0.9681(2) 0.62910(16) 0.74861(17) 0.0139(6) Uani d . 1 . . C
C28 0.9746(2) 0.57236(16) 0.78365(17) 0.0149(6) Uani d . 1 A . C
C29 1.0043(2) 0.60945(17) 0.65929(17) 0.0162(6) Uani d . 1 A . C
H29A 1.0417 0.6662 0.6633 0.019 Uiso calc R 1 . . H
H29B 1.0589 0.5686 0.6445 0.019 Uiso calc R 1 . . H
C30 0.9075(2) 0.56694(16) 0.58630(17) 0.0136(6) Uani d . 1 . . C
C31 0.8574(2) 0.61693(17) 0.55659(17) 0.0168(6) Uani d . 1 A . C
H31 0.8880 0.6789 0.5807 0.020 Uiso calc R 1 . . H
C32 0.7641(2) 0.57999(17) 0.49292(17) 0.0157(6) Uani d . 1 . . C
C33 0.7208(2) 0.48871(16) 0.46066(17) 0.0156(6) Uani d . 1 A . C
H33 0.6561 0.4621 0.4183 0.019 Uiso calc R 1 . . H
C34 0.7675(2) 0.43559(16) 0.48740(17) 0.0139(6) Uani d . 1 . . C
C35 0.8628(2) 0.47538(16) 0.54887(17) 0.0131(6) Uani d . 1 A . C
C36 0.7097(2) 0.33851(16) 0.45321(17) 0.0165(6) Uani d . 1 A . C
H36A 0.7158 0.3249 0.5022 0.020 Uiso calc R 1 . . H
H36B 0.6297 0.3338 0.4365 0.020 Uiso calc R 1 . . H
C37 0.7536(2) 0.26736(15) 0.37500(17) 0.0129(6) Uani d . 1 . . C
C38 0.7088(2) 0.23963(16) 0.28854(17) 0.0154(6) Uani d . 1 A . C
H38 0.6531 0.2687 0.2793 0.018 Uiso calc R 1 . . H
C39 0.7429(2) 0.17103(17) 0.21563(17) 0.0161(6) Uani d . 1 . . C
C40 0.8258(2) 0.13029(16) 0.23189(17) 0.0151(6) Uani d . 1 A . C
H40 0.8507 0.0835 0.1830 0.018 Uiso calc R 1 . . H
C41 0.8732(2) 0.15529(16) 0.31639(17) 0.0135(6) Uani d . 1 . . C
C42 0.8359(2) 0.22488(16) 0.38688(17) 0.0136(6) Uani d . 1 A . C
C43 0.7931(2) -0.21657(17) 0.24767(18) 0.0173(6) Uani d . 1 . . C
C44 0.7968(2) -0.23455(18) 0.15344(18) 0.0249(7) Uani d . 1 . . C
H44A 0.7513 -0.1976 0.1423 0.037 Uiso d R 1 . . H
H44B 0.7676 -0.2982 0.1123 0.037 Uiso d R 1 . . H
H44C 0.8738 -0.2195 0.1450 0.037 Uiso d R 1 . . H
C45 0.8678(2) -0.27247(17) 0.26523(19) 0.0221(7) Uani d . 1 . . C
H45A 0.8421 -0.3363 0.2228 0.033 Uiso d R 1 . . H
H45B 0.8642 -0.2626 0.3253 0.033 Uiso d R 1 . . H
H45C 0.9448 -0.2542 0.2588 0.033 Uiso d R 1 . . H
C46 0.6718(2) -0.24488(17) 0.25657(19) 0.0229(7) Uani d . 1 . . C
H46A 0.6243 -0.2115 0.2415 0.034 Uiso d R 1 . . H
H46B 0.6662 -0.2317 0.3175 0.034 Uiso d R 1 . . H
H46C 0.6475 -0.3095 0.2164 0.034 Uiso d R 1 . . H
C47 0.4888(2) -0.04856(17) 0.64451(19) 0.0206(7) Uani d . 1 . . C
C481 0.4404(4) -0.1195(3) 0.5495(3) 0.0426(12) Uani d PD 0.81 A 1 C
H48A 0.3800 -0.1627 0.5505 0.064 Uiso d PR 0.81 A 1 H
H48B 0.4988 -0.1511 0.5185 0.064 Uiso d PR 0.81 A 1 H
H48C 0.4113 -0.0900 0.5189 0.064 Uiso d PR 0.81 A 1 H
C491 0.5405(3) -0.0977(3) 0.6881(3) 0.0344(10) Uani d PD 0.81 A 1 C
H49A 0.5704 -0.0541 0.7496 0.052 Uiso d PR 0.81 A 1 H
H49B 0.6006 -0.1253 0.6560 0.052 Uiso d PR 0.81 A 1 H
H49C 0.4831 -0.1443 0.6864 0.052 Uiso d PR 0.81 A 1 H
C501 0.3964(3) -0.0065(2) 0.6956(3) 0.0356(11) Uani d PD 0.81 A 1 C
H50A 0.3571 0.0189 0.6652 0.053 Uiso d PR 0.81 A 1 H
H50B 0.4284 0.0413 0.7551 0.053 Uiso d PR 0.81 A 1 H
H50C 0.3441 -0.0525 0.6997 0.053 Uiso d PR 0.81 A 1 H
C482 0.5203(13) -0.1379(9) 0.6152(13) 0.0344(10) Uani d PD 0.19 A 2 C
H48D 0.4654 -0.1746 0.6296 0.052 Uiso d PR 0.19 A 2 H
H48E 0.5938 -0.1298 0.6456 0.052 Uiso d PR 0.19 A 2 H
H48F 0.5225 -0.1683 0.5514 0.052 Uiso d PR 0.19 A 2 H
C492 0.4554(15) -0.0040(10) 0.7382(10) 0.0356(11) Uani d PD 0.19 A 2 C
H49D 0.3976 -0.0459 0.7436 0.053 Uiso d PR 0.19 A 2 H
H49E 0.4267 0.0503 0.7493 0.053 Uiso d PR 0.19 A 2 H
H49F 0.5206 0.0122 0.7813 0.053 Uiso d PR 0.19 A 2 H
C502 0.3888(13) -0.0594(12) 0.5797(11) 0.0426(12) Uani d PD 0.19 A 2 C
H50D 0.4145 -0.0673 0.5243 0.064 Uiso d PR 0.19 A 2 H
H50E 0.3551 -0.0055 0.6065 0.064 Uiso d PR 0.19 A 2 H
H50F 0.3335 -0.1120 0.5677 0.064 Uiso d PR 0.19 A 2 H
C51 0.6446(2) 0.41417(17) 1.03545(18) 0.0172(6) Uani d . 1 A . C
C52 0.7323(2) 0.3971(2) 1.0883(2) 0.0322(8) Uani d . 1 . . C
H52A 0.7519 0.3382 1.0511 0.048 Uiso d R 1 A . H
H52B 0.7023 0.3982 1.1400 0.048 Uiso d R 1 . . H
H52C 0.7987 0.4440 1.1077 0.048 Uiso d R 1 . . H
C53 0.5392(2) 0.34452(18) 1.01248(19) 0.0283(7) Uani d . 1 . . C
H53A 0.4808 0.3559 0.9808 0.042 Uiso d R 1 A . H
H53B 0.5143 0.3488 1.0668 0.042 Uiso d R 1 . . H
H53C 0.5549 0.2842 0.9751 0.042 Uiso d R 1 . . H
C54 0.6186(2) 0.50760(18) 1.09430(19) 0.0302(8) Uani d . 1 . . C
H54A 0.6857 0.5530 1.1095 0.045 Uiso d R 1 A . H
H54B 0.5938 0.5110 1.1484 0.045 Uiso d R 1 . . H
H54C 0.5597 0.5187 1.0627 0.045 Uiso d R 1 . . H
C55 0.8325(2) 0.81186(17) 0.92733(18) 0.0219(7) Uani d . 1 A . C
C56 0.7154(2) 0.78449(18) 0.94566(19) 0.0245(7) Uani d . 1 . . C
H56A 0.6679 0.7439 0.8896 0.037 Uiso d R 1 A . H
H56B 0.6830 0.8383 0.9786 0.037 Uiso d R 1 . . H
H56C 0.7208 0.7539 0.9804 0.037 Uiso d R 1 . . H
C57 0.9073(2) 0.87501(18) 1.01445(19) 0.0260(7) Uani d . 1 . . C
H57A 0.9173 0.8430 1.0472 0.039 Uiso d R 1 A . H
H57B 0.8726 0.9269 1.0496 0.039 Uiso d R 1 . . H
H57C 0.9798 0.8956 1.0024 0.039 Uiso d R 1 . . H
C58 0.8216(3) 0.86279(19) 0.8763(2) 0.0343(8) Uani d . 1 . . C
H58A 0.8955 0.8824 0.8654 0.051 Uiso d R 1 A . H
H58B 0.7878 0.9154 0.9110 0.051 Uiso d R 1 . . H
H58C 0.7745 0.8232 0.8198 0.051 Uiso d R 1 . . H
C59 0.7071(2) 0.63263(17) 0.45842(18) 0.0180(6) Uani d . 1 A . C
C60 0.7664(2) 0.73094(17) 0.5002(2) 0.0269(7) Uani d . 1 . . C
H60A 0.7697 0.7596 0.5646 0.040 Uiso d R 1 A . H
H60B 0.7252 0.7629 0.4785 0.040 Uiso d R 1 . . H
H60C 0.8420 0.7331 0.4843 0.040 Uiso d R 1 . . H
C61 0.5865(2) 0.63358(18) 0.4814(2) 0.0269(7) Uani d . 1 . . C
H61A 0.5448 0.5718 0.4531 0.040 Uiso d R 1 A . H
H61B 0.5506 0.6683 0.4601 0.040 Uiso d R 1 . . H
H61C 0.5876 0.6612 0.5455 0.040 Uiso d R 1 . . H
C62 0.7054(3) 0.58830(18) 0.35849(19) 0.0278(7) Uani d . 1 . . C
H62A 0.7819 0.5885 0.3442 0.042 Uiso d R 1 A . H
H62B 0.6683 0.6218 0.3362 0.042 Uiso d R 1 . . H
H62C 0.6650 0.5262 0.3310 0.042 Uiso d R 1 . . H
C63 0.6932(2) 0.13841(18) 0.12067(18) 0.0224(7) Uani d . 1 A . C
C64 0.6000(3) 0.1866(2) 0.1157(2) 0.0320(8) Uani d . 1 . . C
H64A 0.5403 0.1763 0.1472 0.048 Uiso d R 1 A . H
H64B 0.5708 0.1632 0.0538 0.048 Uiso d R 1 . . H
H64C 0.6290 0.2512 0.1430 0.048 Uiso d R 1 . . H
C65 0.7858(3) 0.1526(3) 0.0697(2) 0.0484(10) Uani d . 1 . . C
H65A 0.8169 0.2169 0.0970 0.073 Uiso d R 1 A . H
H65B 0.7551 0.1302 0.0083 0.073 Uiso d R 1 . . H
H65C 0.8446 0.1200 0.0714 0.073 Uiso d R 1 . . H
C66 0.6437(3) 0.03699(19) 0.0767(2) 0.0387(9) Uani d . 1 . . C
H66A 0.7022 0.0040 0.0780 0.058 Uiso d R 1 A . H
H66B 0.6132 0.0152 0.0153 0.058 Uiso d R 1 . . H
H66C 0.5843 0.0276 0.1088 0.058 Uiso d R 1 . . H
Cl1 0.44597(8) 0.36311(6) 0.29167(6) 0.0522(3) Uani d . 1 . . Cl
Cl2 0.38160(9) 0.50042(7) 0.25865(9) 0.0779(4) Uani d . 1 . . Cl
C67 0.3484(3) 0.4303(2) 0.3052(2) 0.0520(11) Uani d . 1 . . C
H67A 0.3442 0.4679 0.3690 0.062 Uiso calc R 1 . . H
H67B 0.2745 0.3919 0.2770 0.062 Uiso calc R 1 . . H
Cl3 0.83819(8) 0.04546(6) 0.82151(6) 0.0517(3) Uani d D 1 . . Cl
C681 0.8302(7) 0.1413(7) 0.8208(7) 0.0313(13) Uani d PD 0.43 B 3 C
H68A 0.7505 0.1429 0.8107 0.038 Uiso calc PR 0.43 B 3 H
H68B 0.8644 0.1387 0.7693 0.038 Uiso calc PR 0.43 B 3 H
Cl41 0.8892(4) 0.2394(3) 0.9106(2) 0.0438(8) Uani d P 0.43 B 3 Cl
C682 0.7818(5) 0.1451(5) 0.8447(5) 0.0313(13) Uani d PD 0.57 B 4 C
H68C 0.7314 0.1334 0.7927 0.038 Uiso calc PR 0.57 B 4 H
H68D 0.7383 0.1610 0.8951 0.038 Uiso calc PR 0.57 B 4 H
Cl42 0.8937(3) 0.2367(2) 0.87067(18) 0.0512(7) Uani d PD 0.57 B 4 Cl

loop_
_atom_site_aniso_label
_atom_site_aniso_U_11
_atom_site_aniso_U_22
_atom_site_aniso_U_33
_atom_site_aniso_U_12
_atom_site_aniso_U_13
_atom_site_aniso_U_23
O1 0.0426(13) 0.0136(10) 0.0162(11) 0.0093(9) -0.0057(9) 0.0057(9)
O2 0.0220(11) 0.0112(9) 0.0127(10) 0.0011(8) 0.0036(8) 0.0059(8)
O3 0.0232(11) 0.0100(9) 0.0244(12) 0.0004(8) 0.0093(9) 0.0061(9)
O4 0.0252(11) 0.0139(10) 0.0159(11) -0.0023(8) 0.0090(9) 0.0038(8)
O5 0.0200(10) 0.0162(10) 0.0152(10) 0.0035(8) 0.0036(9) 0.0067(9)
O6 0.0248(11) 0.0108(9) 0.0183(11) 0.0022(8) -0.0008(9) 0.0050(9)
C1 0.0178(15) 0.0144(13) 0.0163(15) 0.0050(11) 0.0060(12) 0.0090(12)
C2 0.0140(14) 0.0135(13) 0.0189(16) 0.0047(11) 0.0056(12) 0.0110(12)
C3 0.0133(14) 0.0192(14) 0.0153(15) 0.0056(11) 0.0030(11) 0.0084(12)
C4 0.0149(14) 0.0150(13) 0.0164(15) 0.0045(11) 0.0037(12) 0.0088(12)
C5 0.0160(15) 0.0138(13) 0.0238(17) 0.0022(11) 0.0051(12) 0.0128(13)
C6 0.0121(14) 0.0144(13) 0.0171(15) 0.0059(11) 0.0056(11) 0.0087(12)
C7 0.0128(14) 0.0100(13) 0.0154(15) 0.0053(11) 0.0043(11) 0.0045(12)
C8 0.0197(15) 0.0116(13) 0.0145(15) 0.0041(11) 0.0065(12) 0.0072(12)
C9 0.0165(14) 0.0151(14) 0.0123(15) 0.0032(11) 0.0014(11) 0.0072(12)
C10 0.0194(15) 0.0122(13) 0.0138(15) 0.0018(11) 0.0011(12) 0.0065(12)
C11 0.0181(15) 0.0124(13) 0.0144(15) 0.0013(11) 0.0024(12) 0.0051(12)
C12 0.0102(14) 0.0187(14) 0.0177(15) 0.0015(11) 0.0048(11) 0.0062(12)
C13 0.0157(14) 0.0139(13) 0.0095(14) 0.0024(11) -0.0010(11) 0.0044(11)
C14 0.0169(14) 0.0113(13) 0.0117(15) -0.0012(11) 0.0010(11) 0.0060(12)
C15 0.0151(14) 0.0121(13) 0.0163(15) 0.0006(11) 0.0040(12) 0.0065(12)
C16 0.0166(14) 0.0072(12) 0.0173(15) 0.0034(11) 0.0023(12) 0.0050(12)
C17 0.0175(15) 0.0099(13) 0.0225(16) 0.0001(11) 0.0043(12) 0.0086(12)
C18 0.0200(15) 0.0123(13) 0.0203(16) 0.0030(11) 0.0044(12) 0.0102(12)
C19 0.0193(15) 0.0110(13) 0.0154(15) 0.0004(11) -0.0027(12) 0.0066(12)
C20 0.0159(14) 0.0128(13) 0.0185(16) 0.0025(11) 0.0003(12) 0.0100(12)
C21 0.0213(15) 0.0107(13) 0.0145(15) 0.0025(11) 0.0047(12) 0.0072(12)
C22 0.0192(15) 0.0145(14) 0.0142(15) -0.0001(11) 0.0008(12) 0.0072(12)
C23 0.0127(14) 0.0157(14) 0.0169(16) -0.0038(11) -0.0006(12) 0.0097(12)
C24 0.0192(15) 0.0132(13) 0.0122(15) -0.0007(11) 0.0055(12) 0.0043(12)
C25 0.0177(15) 0.0132(13) 0.0154(15) -0.0016(11) 0.0036(12) 0.0060(12)
C26 0.0172(15) 0.0119(13) 0.0200(16) -0.0022(11) -0.0006(12) 0.0094(12)
C27 0.0109(14) 0.0133(13) 0.0160(15) -0.0035(11) 0.0000(11) 0.0076(12)
C28 0.0120(14) 0.0099(13) 0.0177(16) -0.0011(11) 0.0010(12) 0.0036(12)
C29 0.0146(14) 0.0142(13) 0.0201(16) -0.0011(11) 0.0027(12) 0.0098(12)
C30 0.0152(14) 0.0140(13) 0.0120(15) 0.0011(11) 0.0065(11) 0.0067(12)
C31 0.0196(15) 0.0108(13) 0.0180(16) -0.0015(11) 0.0043(12) 0.0065(12)
C32 0.0167(14) 0.0164(14) 0.0156(15) 0.0035(11) 0.0080(12) 0.0085(12)
C33 0.0145(14) 0.0150(13) 0.0132(15) -0.0003(11) 0.0032(11) 0.0045(12)
C34 0.0172(14) 0.0108(13) 0.0125(15) 0.0027(11) 0.0070(12) 0.0043(12)
C35 0.0147(14) 0.0148(13) 0.0145(15) 0.0074(11) 0.0067(12) 0.0092(12)
C36 0.0181(15) 0.0117(13) 0.0186(16) 0.0003(11) 0.0031(12) 0.0071(12)
C37 0.0162(14) 0.0067(12) 0.0151(15) -0.0021(11) 0.0043(12) 0.0055(11)
C38 0.0140(14) 0.0122(13) 0.0216(16) -0.0013(11) 0.0002(12) 0.0107(12)
C39 0.0168(15) 0.0157(14) 0.0149(15) -0.0015(11) 0.0028(12) 0.0080(12)
C40 0.0172(14) 0.0113(13) 0.0158(15) 0.0014(11) 0.0072(12) 0.0057(12)
C41 0.0155(14) 0.0088(12) 0.0187(16) -0.0001(11) 0.0042(12) 0.0092(12)
C42 0.0175(14) 0.0091(12) 0.0125(15) -0.0023(11) -0.0001(12) 0.0053(11)
C43 0.0207(15) 0.0159(14) 0.0172(16) 0.0042(12) 0.0048(12) 0.0092(12)
C44 0.0341(18) 0.0158(14) 0.0211(17) 0.0018(13) 0.0019(14) 0.0070(13)
C45 0.0243(16) 0.0144(14) 0.0232(17) 0.0024(12) 0.0010(13) 0.0062(13)
C46 0.0226(16) 0.0168(14) 0.0241(17) 0.0013(12) 0.0017(13) 0.0065(13)
C47 0.0171(15) 0.0186(14) 0.0256(17) -0.0020(12) 0.0039(13) 0.0118(13)
C481 0.049(3) 0.030(2) 0.028(2) -0.0261(19) 0.002(2) 0.008(2)
C491 0.026(2) 0.040(2) 0.055(3) 0.0035(18) 0.010(2) 0.038(2)
C501 0.028(2) 0.0222(19) 0.058(3) 0.0008(18) 0.020(2) 0.021(2)
C482 0.026(2) 0.040(2) 0.055(3) 0.0035(18) 0.010(2) 0.038(2)
C492 0.028(2) 0.0222(19) 0.058(3) 0.0008(18) 0.020(2) 0.021(2)
C502 0.049(3) 0.030(2) 0.028(2) -0.0261(19) 0.002(2) 0.008(2)
C51 0.0205(15) 0.0152(14) 0.0152(15) -0.0002(11) 0.0033(12) 0.0077(12)
C52 0.0329(18) 0.0445(19) 0.0316(19) 0.0041(15) 0.0071(15) 0.0289(17)
C53 0.0317(18) 0.0270(16) 0.0211(17) -0.0066(13) 0.0062(14) 0.0107(14)
C54 0.0344(19) 0.0260(16) 0.0223(18) -0.0010(14) 0.0114(14) 0.0067(14)
C55 0.0301(17) 0.0168(14) 0.0198(17) 0.0077(12) 0.0069(13) 0.0085(13)
C56 0.0228(16) 0.0236(15) 0.0227(17) 0.0066(13) 0.0042(13) 0.0073(14)
C57 0.0289(17) 0.0165(14) 0.0260(18) 0.0024(12) 0.0073(14) 0.0052(13)
C58 0.058(2) 0.0255(17) 0.032(2) 0.0250(16) 0.0190(17) 0.0179(15)
C59 0.0211(15) 0.0143(14) 0.0215(16) 0.0022(11) 0.0017(12) 0.0112(13)
C60 0.0320(18) 0.0182(15) 0.0321(19) 0.0021(13) -0.0023(14) 0.0147(14)
C61 0.0279(17) 0.0218(15) 0.0343(19) 0.0047(13) 0.0011(14) 0.0165(15)
C62 0.0377(19) 0.0219(15) 0.0270(18) 0.0032(14) 0.0003(15) 0.0154(14)
C63 0.0241(16) 0.0252(16) 0.0161(16) 0.0066(13) -0.0010(13) 0.0085(13)
C64 0.041(2) 0.0321(17) 0.0226(18) 0.0126(15) -0.0044(15) 0.0126(15)
C65 0.046(2) 0.084(3) 0.031(2) 0.018(2) 0.0103(17) 0.039(2)
C66 0.044(2) 0.0276(17) 0.030(2) 0.0135(15) -0.0115(16) 0.0027(16)
Cl1 0.0593(6) 0.0412(5) 0.0460(6) 0.0056(4) -0.0164(5) 0.0165(5)
Cl2 0.0762(8) 0.0579(7) 0.1057(10) 0.0017(6) -0.0338(7) 0.0513(7)
C67 0.0282(19) 0.057(2) 0.032(2) -0.0105(17) 0.0128(16) -0.0048(18)
Cl3 0.0624(6) 0.0398(5) 0.0471(6) 0.0122(4) -0.0043(5) 0.0171(5)
C681 0.027(4) 0.041(2) 0.032(4) 0.007(3) 0.006(3) 0.022(3)
Cl41 0.0423(15) 0.0329(13) 0.049(2) 0.0106(10) 0.0068(18) 0.0133(17)
C682 0.027(4) 0.041(2) 0.032(4) 0.007(3) 0.006(3) 0.022(3)
Cl42 0.0352(11) 0.0492(13) 0.068(2) 0.0022(9) -0.0059(16) 0.0307(17)

loop_
_atom_type_symbol
_atom_type_description
_atom_type_scat_dispersion_real
_atom_type_scat_dispersion_imag
_atom_type_scat_source
C C 0.0033 0.0016 'International Tables Vol C Tables 4.2.6.8 and 6.1.1.4'
H H 0.0000 0.0000 'International Tables Vol C Tables 4.2.6.8 and 6.1.1.4'
O O 0.0106 0.0060 'International Tables Vol C Tables 4.2.6.8 and 6.1.1.4'
Cl Cl 0.1484 0.1585 'International Tables Vol C Tables 4.2.6.8 and 6.1.1.4'

loop_
_geom_angle_atom_site_label_1
_geom_angle_atom_site_label_2
_geom_angle_atom_site_label_3
_geom_angle
C42 O1 H1O 109.5
C7 O2 H2O 109.5
C14 O3 H3O 109.5
C21 O4 H4O 109.5
C28 O5 H5O 109.5
C35 O6 H6O 109.5
C41 C1 C2 113.9(2)
C41 C1 H1A 108.8
C2 C1 H1A 108.8
C41 C1 H1B 108.8
C2 C1 H1B 108.8
H1A C1 H1B 107.7
C7 C2 C3 118.2(2)
C7 C2 C1 121.7(2)
C3 C2 C1 120.1(2)
C4 C3 C2 122.1(3)
C4 C3 H3 119.0
C2 C3 H3 119.0
C3 C4 C5 117.2(2)
C3 C4 C43 123.7(2)
C5 C4 C43 119.0(2)
C6 C5 C4 123.0(2)
C6 C5 H5 118.5
C4 C5 H5 118.5
C7 C6 C5 117.3(2)
C7 C6 C8 122.7(2)
C5 C6 C8 119.9(2)
C6 C7 O2 120.0(2)
C6 C7 C2 122.1(2)
O2 C7 C2 117.7(2)
C9 C8 C6 114.3(2)
C9 C8 H8A 108.7
C6 C8 H8A 108.7
C9 C8 H8B 108.7
C6 C8 H8B 108.7
H8A C8 H8B 107.6
C10 C9 C14 118.0(2)
C10 C9 C8 120.0(2)
C14 C9 C8 122.1(2)
C11 C10 C9 122.9(2)
C11 C10 H10 118.6
C9 C10 H10 118.6
C10 C11 C12 116.7(2)
C10 C11 C47 120.6(2)
C12 C11 C47 122.7(2)
C13 C12 C11 123.1(2)
C13 C12 H12 118.5
C11 C12 H12 118.5
C12 C13 C14 117.8(2)
C12 C13 C15 120.7(2)
C14 C13 C15 121.5(2)
O3 C14 C13 122.0(2)
O3 C14 C9 116.4(2)
C13 C14 C9 121.5(2)
C13 C15 C16 115.3(2)
C13 C15 H15A 108.5
C16 C15 H15A 108.5
C13 C15 H15B 108.5
C16 C15 H15B 108.5
H15A C15 H15B 107.5
C21 C16 C17 118.4(2)
C21 C16 C15 121.3(2)
C17 C16 C15 120.4(2)
C18 C17 C16 122.5(2)
C18 C17 H17 118.7
C16 C17 H17 118.7
C17 C18 C19 116.6(2)
C17 C18 C51 123.0(2)
C19 C18 C51 120.4(2)
C20 C19 C18 123.1(2)
C20 C19 H19 118.5
C18 C19 H19 118.5
C19 C20 C21 117.8(2)
C19 C20 C22 120.8(2)
C21 C20 C22 121.4(2)
O4 C21 C16 116.3(2)
O4 C21 C20 122.3(2)
C16 C21 C20 121.4(2)
C23 C22 C20 116.0(2)
C23 C22 H22A 108.3
C20 C22 H22A 108.3
C23 C22 H22B 108.3
C20 C22 H22B 108.3
H22A C22 H22B 107.4
C24 C23 C28 118.1(2)
C24 C23 C22 120.8(2)
C28 C23 C22 121.1(2)
C23 C24 C25 122.5(3)
C23 C24 H24 118.7
C25 C24 H24 118.7
C26 C25 C24 117.1(2)
C26 C25 C55 122.5(2)
C24 C25 C55 120.4(2)
C25 C26 C27 122.6(3)
C25 C26 H26 118.7
C27 C26 H26 118.7
C28 C27 C26 118.4(2)
C28 C27 C29 123.0(2)
C26 C27 C29 118.5(2)
O5 C28 C27 121.7(2)
O5 C28 C23 117.1(2)
C27 C28 C23 121.2(2)
C30 C29 C27 112.3(2)
C30 C29 H29A 109.1
C27 C29 H29A 109.1
C30 C29 H29B 109.1
C27 C29 H29B 109.1
H29A C29 H29B 107.9
C31 C30 C35 117.9(2)
C31 C30 C29 121.9(2)
C35 C30 C29 120.1(2)
C30 C31 C32 122.8(2)
C30 C31 H31 118.6
C32 C31 H31 118.6
C31 C32 C33 116.4(2)
C31 C32 C59 124.2(2)
C33 C32 C59 119.3(2)
C34 C33 C32 123.3(2)
C34 C33 H33 118.3
C32 C33 H33 118.3
C33 C34 C35 117.7(2)
C33 C34 C36 119.4(2)
C35 C34 C36 122.8(2)
O6 C35 C34 121.4(2)
O6 C35 C30 116.7(2)
C34 C35 C30 121.8(2)
C37 C36 C34 116.1(2)
C37 C36 H36A 108.3
C34 C36 H36A 108.3
C37 C36 H36B 108.3
C34 C36 H36B 108.3
H36A C36 H36B 107.4
C42 C37 C38 117.9(2)
C42 C37 C36 121.1(2)
C38 C37 C36 120.9(2)
C39 C38 C37 122.3(2)
C39 C38 H38 118.9
C37 C38 H38 118.9
C38 C39 C40 117.2(2)
C38 C39 C63 123.1(2)
C40 C39 C63 119.7(2)
C41 C40 C39 122.9(2)
C41 C40 H40 118.5
C39 C40 H40 118.5
C40 C41 C42 117.3(2)
C40 C41 C1 120.4(2)
C42 C41 C1 122.3(2)
O1 C42 C37 116.2(2)
O1 C42 C41 121.3(2)
C37 C42 C41 122.5(2)
C44 C43 C45 109.0(2)
C44 C43 C4 112.1(2)
C45 C43 C4 109.1(2)
C44 C43 C46 107.5(2)
C45 C43 C46 110.3(2)
C4 C43 C46 108.8(2)
C43 C44 H44A 109.5
C43 C44 H44B 109.4
H44A C44 H44B 109.5
C43 C44 H44C 109.5
H44A C44 H44C 109.5
H44B C44 H44C 109.5
C43 C45 H45A 109.4
C43 C45 H45B 109.5
H45A C45 H45B 109.5
C43 C45 H45C 109.5
H45A C45 H45C 109.5
H45B C45 H45C 109.5
C43 C46 H46A 109.5
C43 C46 H46B 109.5
H46A C46 H46B 109.5
C43 C46 H46C 109.5
H46A C46 H46C 109.5
H46B C46 H46C 109.5
C501 C47 C481 109.8(3)
C501 C47 C11 113.0(2)
C481 C47 C11 108.6(2)
C501 C47 C491 108.3(3)
C481 C47 C491 107.4(3)
C11 C47 C491 109.5(2)
C47 C481 H48A 109.4
C47 C481 H48B 109.6
H48A C481 H48B 109.5
C47 C481 H48C 109.5
H48A C481 H48C 109.5
H48B C481 H48C 109.5
C47 C491 H49A 109.3
C47 C491 H49B 109.7
H49A C491 H49B 109.5
C47 C491 H49C 109.5
H49A C491 H49C 109.5
H49B C491 H49C 109.5
C47 C501 H50A 109.6
C47 C501 H50B 109.4
H50A C501 H50B 109.5
C47 C501 H50C 109.4
H50A C501 H50C 109.5
H50B C501 H50C 109.5
H48D C482 H48E 109.5
H48D C482 H48F 109.5
H48E C482 H48F 109.5
H49D C492 H49E 109.5
H49D C492 H49F 109.5
H49E C492 H49F 109.5
H50D C502 H50E 109.5
H50D C502 H50F 109.5
H50E C502 H50F 109.5
C53 C51 C54 108.7(2)
C53 C51 C52 108.1(2)
C54 C51 C52 108.1(2)
C53 C51 C18 112.4(2)
C54 C51 C18 110.5(2)
C52 C51 C18 108.8(2)
C51 C52 H52A 109.5
C51 C52 H52B 109.5
H52A C52 H52B 109.5
C51 C52 H52C 109.4
H52A C52 H52C 109.5
H52B C52 H52C 109.5
C51 C53 H53A 109.4
C51 C53 H53B 109.5
H53A C53 H53B 109.5
C51 C53 H53C 109.5
H53A C53 H53C 109.5
H53B C53 H53C 109.5
C51 C54 H54A 109.5
C51 C54 H54B 109.5
H54A C54 H54B 109.5
C51 C54 H54C 109.5
H54A C54 H54C 109.5
H54B C54 H54C 109.5
C57 C55 C58 108.2(2)
C57 C55 C25 109.1(2)
C58 C55 C25 112.2(2)
C57 C55 C56 109.9(2)
C58 C55 C56 108.1(2)
C25 C55 C56 109.3(2)
C55 C56 H56A 109.6
C55 C56 H56B 109.4
H56A C56 H56B 109.5
C55 C56 H56C 109.4
H56A C56 H56C 109.5
H56B C56 H56C 109.5
C55 C57 H57A 109.5
C55 C57 H57B 109.5
H57A C57 H57B 109.5
C55 C57 H57C 109.5
H57A C57 H57C 109.5
H57B C57 H57C 109.5
C55 C58 H58A 109.5
C55 C58 H58B 109.4
H58A C58 H58B 109.5
C55 C58 H58C 109.5
H58A C58 H58C 109.5
H58B C58 H58C 109.5
C62 C59 C32 109.4(2)
C62 C59 C60 108.9(2)
C32 C59 C60 112.1(2)
C62 C59 C61 109.6(2)
C32 C59 C61 109.7(2)
C60 C59 C61 107.2(2)
C59 C60 H60A 109.5
C59 C60 H60B 109.5
H60A C60 H60B 109.5
C59 C60 H60C 109.5
H60A C60 H60C 109.5
H60B C60 H60C 109.5
C59 C61 H61A 109.5
C59 C61 H61B 109.5
H61A C61 H61B 109.5
C59 C61 H61C 109.5
H61A C61 H61C 109.5
H61B C61 H61C 109.5
C59 C62 H62A 109.4
C59 C62 H62B 109.5
H62A C62 H62B 109.5
C59 C62 H62C 109.5
H62A C62 H62C 109.5
H62B C62 H62C 109.5
C64 C63 C39 112.6(2)
C64 C63 C65 109.6(3)
C39 C63 C65 109.0(2)
C64 C63 C66 107.6(2)
C39 C63 C66 108.9(2)
C65 C63 C66 109.2(3)
C63 C64 H64A 109.5
C63 C64 H64B 109.5
H64A C64 H64B 109.5
C63 C64 H64C 109.5
H64A C64 H64C 109.5
H64B C64 H64C 109.5
C63 C65 H65A 109.5
C63 C65 H65B 109.5
H65A C65 H65B 109.5
C63 C65 H65C 109.5
H65A C65 H65C 109.5
H65B C65 H65C 109.5
C63 C66 H66A 109.5
C63 C66 H66B 109.5
H66A C66 H66B 109.5
C63 C66 H66C 109.5
H66A C66 H66C 109.5
H66B C66 H66C 109.5
Cl1 C67 Cl2 111.67(19)
Cl1 C67 H67A 109.3
Cl2 C67 H67A 109.3
Cl1 C67 H67B 109.3
Cl2 C67 H67B 109.3
H67A C67 H67B 107.9
Cl3 C681 Cl41 118.3(6)
Cl3 C681 H68A 107.7
Cl41 C681 H68A 107.7
Cl3 C681 H68B 107.7
Cl41 C681 H68B 107.7
H68A C681 H68B 107.1
Cl42 C682 Cl3 109.5(3)
Cl42 C682 H68C 109.8
Cl3 C682 H68C 109.8
Cl42 C682 H68D 109.8
Cl3 C682 H68D 109.8
H68C C682 H68D 108.2

loop_
_geom_bond_atom_site_label_1
_geom_bond_atom_site_label_2
_geom_bond_distance
O1 C42 1.378(3)
O1 H1O 0.8400
O2 C7 1.391(3)
O2 H2O 0.8400
O3 C14 1.388(3)
O3 H3O 0.8400
O4 C21 1.381(3)
O4 H4O 0.8400
O5 C28 1.386(3)
O5 H5O 0.8400
O6 C35 1.379(3)
O6 H6O 0.8400
C1 C41 1.521(4)
C1 C2 1.526(3)
C1 H1A 0.9900
C1 H1B 0.9900
C2 C7 1.392(4)
C2 C3 1.393(3)
C3 C4 1.392(3)
C3 H3 0.9500
C4 C5 1.395(4)
C4 C43 1.536(3)
C5 C6 1.392(3)
C5 H5 0.9500
C6 C7 1.391(3)
C6 C8 1.521(3)
C8 C9 1.512(3)
C8 H8A 0.9900
C8 H8B 0.9900
C9 C10 1.390(3)
C9 C14 1.393(3)
C10 C11 1.386(4)
C10 H10 0.9500
C11 C12 1.392(3)
C11 C47 1.536(3)
C12 C13 1.386(3)
C12 H12 0.9500
C13 C14 1.391(4)
C13 C15 1.521(3)
C15 C16 1.522(3)
C15 H15A 0.9900
C15 H15B 0.9900
C16 C21 1.389(3)
C16 C17 1.399(4)
C17 C18 1.386(4)
C17 H17 0.9500
C18 C19 1.407(3)
C18 C51 1.535(4)
C19 C20 1.384(4)
C19 H19 0.9500
C20 C21 1.398(3)
C20 C22 1.528(3)
C22 C23 1.526(4)
C22 H22A 0.9900
C22 H22B 0.9900
C23 C24 1.387(3)
C23 C28 1.408(4)
C24 C25 1.401(4)
C24 H24 0.9500
C25 C26 1.389(4)
C25 C55 1.536(4)
C26 C27 1.394(3)
C26 H26 0.9500
C27 C28 1.387(4)
C27 C29 1.526(4)
C29 C30 1.512(3)
C29 H29A 0.9900
C29 H29B 0.9900
C30 C31 1.389(4)
C30 C35 1.400(3)
C31 C32 1.394(3)
C31 H31 0.9500
C32 C33 1.403(3)
C32 C59 1.526(4)
C33 C34 1.382(4)
C33 H33 0.9500
C34 C35 1.392(3)
C34 C36 1.528(3)
C36 C37 1.516(3)
C36 H36A 0.9900
C36 H36B 0.9900
C37 C42 1.387(4)
C37 C38 1.399(4)
C38 C39 1.390(4)
C38 H38 0.9500
C39 C40 1.402(4)
C39 C63 1.530(4)
C40 C41 1.389(4)
C40 H40 0.9500
C41 C42 1.395(3)
C43 C44 1.521(4)
C43 C45 1.536(4)
C43 C46 1.537(4)
C44 H44A 0.9800
C44 H44B 0.9800
C44 H44C 0.9800
C45 H45A 0.9800
C45 H45B 0.9800
C45 H45C 0.9800
C46 H46A 0.9800
C46 H46B 0.9800
C46 H46C 0.9800
C47 C501 1.516(4)
C47 C481 1.534(4)
C47 C491 1.553(4)
C481 H48A 0.9800
C481 H48B 0.9800
C481 H48C 0.9800
C491 H49A 0.9800
C491 H49B 0.9800
C491 H49C 0.9800
C501 H50A 0.9800
C501 H50B 0.9800
C501 H50C 0.9800
C482 H48D 0.9800
C482 H48E 0.9800
C482 H48F 0.9800
C492 H49D 0.9800
C492 H49E 0.9800
C492 H49F 0.9800
C502 H50D 0.9800
C502 H50E 0.9800
C502 H50F 0.9800
C51 C53 1.526(3)
C51 C54 1.528(4)
C51 C52 1.530(4)
C52 H52A 0.9800
C52 H52B 0.9800
C52 H52C 0.9800
C53 H53A 0.9800
C53 H53B 0.9800
C53 H53C 0.9800
C54 H54A 0.9800
C54 H54B 0.9800
C54 H54C 0.9800
C55 C57 1.529(4)
C55 C58 1.532(4)
C55 C56 1.542(4)
C56 H56A 0.9800
C56 H56B 0.9800
C56 H56C 0.9800
C57 H57A 0.9800
C57 H57B 0.9800
C57 H57C 0.9800
C58 H58A 0.9800
C58 H58B 0.9800
C58 H58C 0.9800
C59 C62 1.526(4)
C59 C60 1.536(3)
C59 C61 1.548(4)
C60 H60A 0.9800
C60 H60B 0.9799
C60 H60C 0.9800
C61 H61A 0.9800
C61 H61B 0.9800
C61 H61C 0.9800
C62 H62A 0.9800
C62 H62B 0.9800
C62 H62C 0.9800
C63 C64 1.524(4)
C63 C65 1.534(4)
C63 C66 1.547(4)
C64 H64A 0.9800
C64 H64B 0.9800
C64 H64C 0.9800
C65 H65A 0.9800
C65 H65B 0.9800
C65 H65C 0.9800
C66 H66A 0.9800
C66 H66B 0.9800
C66 H66C 0.9800
Cl1 C67 1.723(4)
Cl2 C67 1.765(4)
C67 H67A 0.9900
C67 H67B 0.9900
Cl3 C681 1.675(10)
Cl3 C682 1.812(7)
C681 Cl41 1.688(11)
C681 H68A 0.9900
C681 H68B 0.9900
C682 Cl42 1.798(7)
C682 H68C 0.9900
C682 H68D 0.9900

loop_
_geom_hbond_atom_site_label_D
_geom_hbond_atom_site_label_H
_geom_hbond_atom_site_label_A
_geom_hbond_site_symmetry_A
_geom_hbond_distance_DH
_geom_hbond_distance_HA
_geom_hbond_distance_DA
_geom_hbond_angle_DHA
_geom_hbond_publ_flag
O6 H6O O1 . 0.84 1.76 2.585(2) 167 yes
O5 H5O O6 . 0.84 1.87 2.638(3) 151 yes
O4 H4O O5 . 0.84 1.86 2.681(2) 164 yes
O3 H3O O4 . 0.84 1.85 2.666(2) 163 yes
O2 H2O O3 . 0.84 1.81 2.621(3) 161 yes
O1 H1O O2 . 0.84 1.74 2.561(3) 167 yes
C67 H67B C26 2_666 0.99 2.62 3.606(4) 179 yes
C29 H29A C42 2_766 0.99 2.73 3.664(3) 158 yes

loop_
_geom_torsion_atom_site_label_1
_geom_torsion_atom_site_label_2
_geom_torsion_atom_site_label_3
_geom_torsion_atom_site_label_4
_geom_torsion
C41 C1 C2 C7 -90.2(3)
C41 C1 C2 C3 91.2(3)
C7 C2 C3 C4 0.6(4)
C1 C2 C3 C4 179.2(2)
C2 C3 C4 C5 1.8(4)
C2 C3 C4 C43 -176.6(2)
C3 C4 C5 C6 -2.3(4)
C43 C4 C5 C6 176.2(2)
C4 C5 C6 C7 0.3(4)
C4 C5 C6 C8 -177.7(2)
C5 C6 C7 O2 -173.9(2)
C8 C6 C7 O2 4.0(4)
C5 C6 C7 C2 2.4(4)
C8 C6 C7 C2 -179.7(2)
C3 C2 C7 C6 -2.8(4)
C1 C2 C7 C6 178.6(2)
C3 C2 C7 O2 173.5(2)
C1 C2 C7 O2 -5.1(4)
C7 C6 C8 C9 91.0(3)
C5 C6 C8 C9 -91.1(3)
C6 C8 C9 C10 96.6(3)
C6 C8 C9 C14 -83.9(3)
C14 C9 C10 C11 -0.3(4)
C8 C9 C10 C11 179.2(2)
C9 C10 C11 C12 1.8(4)
C9 C10 C11 C47 -179.0(2)
C10 C11 C12 C13 -1.6(4)
C47 C11 C12 C13 179.2(3)
C11 C12 C13 C14 -0.1(4)
C11 C12 C13 C15 178.2(2)
C12 C13 C14 O3 -177.7(2)
C15 C13 C14 O3 4.0(4)
C12 C13 C14 C9 1.7(4)
C15 C13 C14 C9 -176.6(2)
C10 C9 C14 O3 177.9(2)
C8 C9 C14 O3 -1.6(4)
C10 C9 C14 C13 -1.5(4)
C8 C9 C14 C13 179.0(2)
C12 C13 C15 C16 101.8(3)
C14 C13 C15 C16 -80.0(3)
C13 C15 C16 C21 101.0(3)
C13 C15 C16 C17 -79.4(3)
C21 C16 C17 C18 1.6(4)
C15 C16 C17 C18 -178.0(2)
C16 C17 C18 C19 2.9(4)
C16 C17 C18 C51 -175.6(2)
C17 C18 C19 C20 -3.6(4)
C51 C18 C19 C20 175.0(2)
C18 C19 C20 C21 -0.4(4)
C18 C19 C20 C22 -178.0(2)
C17 C16 C21 O4 174.3(2)
C15 C16 C21 O4 -6.1(4)
C17 C16 C21 C20 -5.9(4)
C15 C16 C21 C20 173.7(2)
C19 C20 C21 O4 -174.9(2)
C22 C20 C21 O4 2.7(4)
C19 C20 C21 C16 5.3(4)
C22 C20 C21 C16 -177.1(2)
C19 C20 C22 C23 -116.5(3)
C21 C20 C22 C23 66.0(3)
C20 C22 C23 C24 80.6(3)
C20 C22 C23 C28 -100.3(3)
C28 C23 C24 C25 0.1(4)
C22 C23 C24 C25 179.2(2)
C23 C24 C25 C26 -0.5(4)
C23 C24 C25 C55 179.9(2)
C24 C25 C26 C27 1.0(4)
C55 C25 C26 C27 -179.4(2)
C25 C26 C27 C28 -1.0(4)
C25 C26 C27 C29 176.9(2)
C26 C27 C28 O5 179.7(2)
C29 C27 C28 O5 1.8(4)
C26 C27 C28 C23 0.6(4)
C29 C27 C28 C23 -177.3(2)
C24 C23 C28 O5 -179.3(2)
C22 C23 C28 O5 1.7(3)
C24 C23 C28 C27 -0.2(4)
C22 C23 C28 C27 -179.2(2)
C28 C27 C29 C30 97.6(3)
C26 C27 C29 C30 -80.3(3)
C27 C29 C30 C31 98.9(3)
C27 C29 C30 C35 -78.6(3)
C35 C30 C31 C32 1.3(4)
C29 C30 C31 C32 -176.2(2)
C30 C31 C32 C33 1.2(4)
C30 C31 C32 C59 -179.7(3)
C31 C32 C33 C34 -1.5(4)
C59 C32 C33 C34 179.3(2)
C32 C33 C34 C35 -0.6(4)
C32 C33 C34 C36 175.8(2)
C33 C34 C35 O6 179.8(2)
C36 C34 C35 O6 3.5(4)
C33 C34 C35 C30 3.2(4)
C36 C34 C35 C30 -173.1(2)
C31 C30 C35 O6 179.7(2)
C29 C30 C35 O6 -2.8(4)
C31 C30 C35 C34 -3.6(4)
C29 C30 C35 C34 174.0(2)
C33 C34 C36 C37 97.4(3)
C35 C34 C36 C37 -86.4(3)
C34 C36 C37 C42 92.2(3)
C34 C36 C37 C38 -90.7(3)
C42 C37 C38 C39 0.9(4)
C36 C37 C38 C39 -176.3(2)
C37 C38 C39 C40 -0.5(4)
C37 C38 C39 C63 178.7(2)
C38 C39 C40 C41 0.4(4)
C63 C39 C40 C41 -178.8(2)
C39 C40 C41 C42 -0.7(4)
C39 C40 C41 C1 177.7(2)
C2 C1 C41 C40 -101.2(3)
C2 C1 C41 C42 77.2(3)
C38 C37 C42 O1 178.1(2)
C36 C37 C42 O1 -4.7(3)
C38 C37 C42 C41 -1.3(4)
C36 C37 C42 C41 175.9(2)
C40 C41 C42 O1 -178.1(2)
C1 C41 C42 O1 3.5(4)
C40 C41 C42 C37 1.2(4)
C1 C41 C42 C37 -177.2(2)
C3 C4 C43 C44 -4.1(4)
C5 C4 C43 C44 177.5(2)
C3 C4 C43 C45 116.8(3)
C5 C4 C43 C45 -61.6(3)
C3 C4 C43 C46 -122.9(3)
C5 C4 C43 C46 58.8(3)
C10 C11 C47 C501 171.7(3)
C12 C11 C47 C501 -9.1(4)
C10 C11 C47 C481 -66.2(4)
C12 C11 C47 C481 113.0(3)
C10 C11 C47 C491 50.8(4)
C12 C11 C47 C491 -130.0(3)
C17 C18 C51 C53 -2.6(4)
C19 C18 C51 C53 178.9(2)
C17 C18 C51 C54 -124.3(3)
C19 C18 C51 C54 57.3(3)
C17 C18 C51 C52 117.1(3)
C19 C18 C51 C52 -61.3(3)
C26 C25 C55 C57 -114.3(3)
C24 C25 C55 C57 65.3(3)
C26 C25 C55 C58 5.6(4)
C24 C25 C55 C58 -174.8(2)
C26 C25 C55 C56 125.5(3)
C24 C25 C55 C56 -55.0(3)
C31 C32 C59 C62 122.4(3)
C33 C32 C59 C62 -58.6(3)
C31 C32 C59 C60 1.5(4)
C33 C32 C59 C60 -179.4(2)
C31 C32 C59 C61 -117.4(3)
C33 C32 C59 C61 61.7(3)
C38 C39 C63 C64 -2.4(4)
C40 C39 C63 C64 176.8(2)
C38 C39 C63 C65 119.4(3)
C40 C39 C63 C65 -61.4(3)
C38 C39 C63 C66 -121.5(3)
C40 C39 C63 C66 57.6(3)
C682 Cl3 C681 Cl41 83.5(13)
C681 Cl3 C682 Cl42 -37.3(10)
